data_4333038
loop_
_publ_author_name
'Hsu, Fang-Chi'
'Tung, Yung-Liang'
'Chi, Yun'
'Hsu, Cheng-Chih'
'Cheng, Yi-Ming'
'Ho, Mei-Lin'
'Chou, Pi-Tai'
'Peng, Shie-Ming'
'Carty, Arthur J.'

_publ_section_title
;
 En Route to the Formation of High-Efficiency, Osmium(II)-Based
 Phosphorescent Materials
;
_journal_issue 25
_journal_name_full 'Inorganic Chemistry'
_journal_page_first 10188
_journal_page_last 10196
_journal_paper_doi 10.1021/ic061301y
_journal_volume 45
_journal_year 2006
_chemical_formula_sum 'C35 H31 F3 N4 O Os P2'
_chemical_formula_weight 832.78
_chemical_name_systematic
; 
 ? 
;
_space_group_IT_number 14
_symmetry_cell_setting monoclinic
_symmetry_space_group_name_Hall '-P 2ybc'
_symmetry_space_group_name_H-M 'P 1 21/c 1'
_atom_sites_solution_hydrogens geom
_atom_sites_solution_primary direct
_atom_sites_solution_secondary difmap
_audit_creation_method SHELXL-97
_cell_angle_alpha 90.00
_cell_angle_beta 90.0610(10)
_cell_angle_gamma 90.00
_cell_formula_units_Z 4
_cell_length_a 11.1450(5)
_cell_length_b 32.2482(14)
_cell_length_c 9.5374(4)
_cell_measurement_reflns_used 3623
_cell_measurement_temperature 295(2)
_cell_measurement_theta_max 20.32
_cell_measurement_theta_min 2.22
_cell_volume 3427.8(3)
_computing_cell_refinement 'Bruker SAINT'
_computing_data_collection 'Bruker SMART'
_computing_data_reduction 'Bruker SAINT'
_computing_molecular_graphics 'Bruker SHELXTL'
_computing_publication_material 'Bruker SHELXTL'
_computing_structure_refinement 'SHELXL-97 (Sheldrick, 1997)'
_computing_structure_solution 'SHELXS-97 (Sheldrick, 1990)'
_diffrn_ambient_temperature 295(2)
_diffrn_measured_fraction_theta_full 1.000
_diffrn_measured_fraction_theta_max 1.000
_diffrn_measurement_device_type 'BRUKER SMART APEXCCD area detector'
_diffrn_measurement_method 'omega scans'
_diffrn_radiation_monochromator graphite
_diffrn_radiation_source 'fine-focus sealed tube'
_diffrn_radiation_type MoK\a
_diffrn_radiation_wavelength 0.71073
_diffrn_reflns_av_R_equivalents 0.0631
_diffrn_reflns_av_sigmaI/netI 0.0514
_diffrn_reflns_limit_h_max 13
_diffrn_reflns_limit_h_min -13
_diffrn_reflns_limit_k_max 38
_diffrn_reflns_limit_k_min -35
_diffrn_reflns_limit_l_max 11
_diffrn_reflns_limit_l_min -11
_diffrn_reflns_number 27933
_diffrn_reflns_theta_full 25.00
_diffrn_reflns_theta_max 25.00
_diffrn_reflns_theta_min 1.26
_exptl_absorpt_coefficient_mu 3.863
_exptl_absorpt_correction_T_max 0.8013
_exptl_absorpt_correction_T_min 0.4702
_exptl_absorpt_correction_type multi-scan
_exptl_crystal_colour colorless
_exptl_crystal_density_diffrn 1.614
_exptl_crystal_density_meas 0
_exptl_crystal_density_method 'not measured'
_exptl_crystal_description plate
_exptl_crystal_F_000 1640
_exptl_crystal_size_max 0.23
_exptl_crystal_size_mid 0.14
_exptl_crystal_size_min 0.06
_refine_diff_density_max 1.378
_refine_diff_density_min -2.394
_refine_diff_density_rms 0.113
_refine_ls_extinction_method none
_refine_ls_goodness_of_fit_ref 1.189
_refine_ls_hydrogen_treatment mixed
_refine_ls_matrix_type full
_refine_ls_number_parameters 448
_refine_ls_number_reflns 6045
_refine_ls_number_restraints 0
_refine_ls_restrained_S_all 1.189
_refine_ls_R_factor_all 0.0703
_refine_ls_R_factor_gt 0.0562
_refine_ls_shift/su_max 0.003
_refine_ls_shift/su_mean 0.000
_refine_ls_structure_factor_coef Fsqd
_refine_ls_weighting_details 'calc w=1/[\s^2^(Fo^2^)+(0.0403P)^2^+6.3126P] where P=(Fo^2^+2Fc^2^)/3'
_refine_ls_weighting_scheme calc
_refine_ls_wR_factor_gt 0.1035
_refine_ls_wR_factor_ref 0.1083
_reflns_number_gt 5160
_reflns_number_total 6045
_reflns_threshold_expression >2sigma(I)
_cod_data_source_file ic061301ysup1.cif
_cod_data_source_block complex_3
_cod_depositor_comments
;
The following automatic conversions were performed:

'_symmetry_cell_setting' value 'Monoclinic' changed to 'monoclinic'
according to /home/saulius/struct/CIF-dictionaries/cif_core.dic
dictionary named 'cif_core.dic' version 2.4.2 from 2011-04-26.

Automatic conversion script
Id: cif_fix_values 1891 2012-01-12 08:04:46Z andrius 
;
_cod_original_sg_symbol_H-M P2(1)/c
_cod_database_code 4333038

loop_
_symmetry_equiv_pos_as_xyz
'x, y, z'
'-x, y+1/2, -z+1/2'
'-x, -y, -z'
'x, -y-1/2, z-1/2'

loop_
_atom_site_label
_atom_site_type_symbol
_atom_site_fract_x
_atom_site_fract_y
_atom_site_fract_z
_atom_site_U_iso_or_equiv
_atom_site_adp_type
_atom_site_occupancy
_atom_site_symmetry_multiplicity
_atom_site_calc_flag
_atom_site_refinement_flags
Os Os 0.49305(3) 0.147905(9) 0.27090(3) 0.03405(11) Uani 1 1 d .
H1A H 0.457(6) 0.167(2) 0.145(7) 0.041 Uiso 1 1 d .
P1 P 0.63180(18) 0.10804(6) 0.1433(2) 0.0356(5) Uani 1 1 d .
P2 P 0.34807(19) 0.18721(7) 0.3909(2) 0.0399(5) Uani 1 1 d .
O1 O 0.6805(7) 0.2130(2) 0.3211(10) 0.100(3) Uani 1 1 d .
N1 N 0.5214(6) 0.10769(19) 0.4530(6) 0.0366(15) Uani 1 1 d .
N2 N 0.3651(5) 0.09941(18) 0.2489(5) 0.0321(14) Uani 1 1 d .
N3 N 0.2828(6) 0.0887(2) 0.1505(6) 0.0416(16) Uani 1 1 d .
N4 N 0.2873(6) 0.0397(2) 0.3216(7) 0.0445(16) Uani 1 1 d .
C1 C 0.6072(9) 0.1875(3) 0.2999(10) 0.061(3) Uani 1 1 d .
C2 C 0.6056(7) 0.1127(3) 0.5538(8) 0.047(2) Uani 1 1 d .
H2A H 0.6559 0.1356 0.5498 0.056 Uiso 1 1 calc R
C3 C 0.6191(9) 0.0853(3) 0.6604(8) 0.061(3) Uani 1 1 d .
H3A H 0.6775 0.0898 0.7285 0.073 Uiso 1 1 calc R
C4 C 0.5476(9) 0.0514(3) 0.6678(9) 0.062(3) Uani 1 1 d .
H4A H 0.5577 0.0324 0.7402 0.074 Uiso 1 1 calc R
C5 C 0.4611(8) 0.0452(3) 0.5696(8) 0.050(2) Uani 1 1 d .
H5A H 0.4105 0.0223 0.5736 0.060 Uiso 1 1 calc R
C6 C 0.4510(7) 0.0745(2) 0.4623(7) 0.0369(18) Uani 1 1 d .
C7 C 0.3650(7) 0.0703(2) 0.3471(7) 0.0350(17) Uani 1 1 d .
C8 C 0.2389(7) 0.0533(3) 0.2009(8) 0.0441(19) Uani 1 1 d .
C9 C 0.1453(10) 0.0289(3) 0.1230(12) 0.064(3) Uani 1 1 d .
C10 C 0.5671(7) 0.0635(2) 0.0524(9) 0.049(2) Uani 1 1 d .
H10A H 0.6302 0.0473 0.0115 0.074 Uiso 1 1 calc R
H10B H 0.5140 0.0731 -0.0201 0.074 Uiso 1 1 calc R
H10C H 0.5231 0.0468 0.1179 0.074 Uiso 1 1 calc R
C11 C 0.7464(7) 0.0858(3) 0.2576(8) 0.045(2) Uani 1 1 d .
C12 C 0.7433(8) 0.0447(3) 0.3029(10) 0.062(3) Uani 1 1 d .
H12A H 0.6871 0.0267 0.2646 0.074 Uiso 1 1 calc R
C13 C 0.8205(10) 0.0305(4) 0.4016(12) 0.085(4) Uani 1 1 d .
H13A H 0.8157 0.0031 0.4307 0.102 Uiso 1 1 calc R
C14 C 0.9042(11) 0.0557(5) 0.4585(13) 0.098(4) Uani 1 1 d .
H14A H 0.9562 0.0454 0.5265 0.118 Uiso 1 1 calc R
C15 C 0.9132(9) 0.0964(4) 0.4165(12) 0.086(4) Uani 1 1 d .
H15A H 0.9728 0.1134 0.4532 0.104 Uiso 1 1 calc R
C16 C 0.8315(8) 0.1119(3) 0.3180(10) 0.061(3) Uani 1 1 d .
H16A H 0.8342 0.1397 0.2927 0.073 Uiso 1 1 calc R
C17 C 0.7197(7) 0.1329(3) 0.0050(8) 0.043(2) Uani 1 1 d .
C18 C 0.8241(7) 0.1133(3) -0.0420(8) 0.053(2) Uani 1 1 d .
H18A H 0.8495 0.0889 0.0004 0.064 Uiso 1 1 calc R
C19 C 0.8896(9) 0.1300(4) -0.1507(10) 0.068(3) Uani 1 1 d .
H19A H 0.9595 0.1170 -0.1811 0.082 Uiso 1 1 calc R
C20 C 0.8510(11) 0.1659(4) -0.2140(11) 0.077(3) Uani 1 1 d .
H20A H 0.8936 0.1769 -0.2891 0.092 Uiso 1 1 calc R
C21 C 0.7515(11) 0.1851(3) -0.1675(10) 0.077(3) Uani 1 1 d .
H21A H 0.7274 0.2098 -0.2095 0.092 Uiso 1 1 calc R
C22 C 0.6839(9) 0.1689(3) -0.0577(9) 0.057(2) Uani 1 1 d .
H22A H 0.6150 0.1824 -0.0274 0.068 Uiso 1 1 calc R
C23 C 0.3966(9) 0.2390(3) 0.4425(10) 0.066(3) Uani 1 1 d .
H23A H 0.3338 0.2523 0.4945 0.099 Uiso 1 1 calc R
H23B H 0.4145 0.2550 0.3603 0.099 Uiso 1 1 calc R
H23C H 0.4671 0.2369 0.5000 0.099 Uiso 1 1 calc R
C24 C 0.2045(8) 0.1964(3) 0.3066(8) 0.048(2) Uani 1 1 d .
C25 C 0.1824(8) 0.1851(3) 0.1698(9) 0.052(2) Uani 1 1 d .
H25A H 0.2428 0.1723 0.1182 0.063 Uiso 1 1 calc R
C26 C 0.0721(9) 0.1925(3) 0.1072(11) 0.070(3) Uani 1 1 d .
H26A H 0.0587 0.1846 0.0147 0.084 Uiso 1 1 calc R
C27 C -0.0164(9) 0.2112(3) 0.1820(13) 0.074(3) Uani 1 1 d .
H27A H -0.0905 0.2159 0.1400 0.089 Uiso 1 1 calc R
C28 C 0.0014(10) 0.2234(4) 0.3172(14) 0.088(4) Uani 1 1 d .
H28A H -0.0595 0.2366 0.3664 0.105 Uiso 1 1 calc R
C29 C 0.1109(9) 0.2159(3) 0.3807(10) 0.071(3) Uani 1 1 d .
H29A H 0.1228 0.2237 0.4735 0.085 Uiso 1 1 calc R
C30 C 0.3018(7) 0.1624(3) 0.5557(8) 0.044(2) Uani 1 1 d .
C31 C 0.2189(7) 0.1311(3) 0.5552(8) 0.049(2) Uani 1 1 d .
H31A H 0.1789 0.1246 0.4725 0.059 Uiso 1 1 calc R
C32 C 0.1939(9) 0.1094(3) 0.6756(10) 0.066(3) Uani 1 1 d .
H32A H 0.1362 0.0885 0.6737 0.079 Uiso 1 1 calc R
C33 C 0.2525(11) 0.1180(4) 0.7973(11) 0.084(4) Uani 1 1 d .
H33A H 0.2337 0.1035 0.8788 0.101 Uiso 1 1 calc R
C34 C 0.3373(11) 0.1473(4) 0.7993(10) 0.088(4) Uani 1 1 d .
H34A H 0.3791 0.1525 0.8819 0.106 Uiso 1 1 calc R
C35 C 0.3639(9) 0.1701(3) 0.6801(9) 0.068(3) Uani 1 1 d .
H35A H 0.4229 0.1905 0.6830 0.082 Uiso 1 1 calc R
F1 F 0.192(3) 0.0010(16) 0.042(6) 0.15(2) Uani 0.54(6) 1 d P
F2 F 0.076(4) 0.0499(7) 0.043(5) 0.120(16) Uani 0.54(6) 1 d P
F3 F 0.073(3) 0.0090(17) 0.207(3) 0.122(16) Uani 0.54(6) 1 d P
F1' F 0.133(7) -0.0074(12) 0.170(7) 0.15(3) Uani 0.46(6) 1 d P
F2' F 0.175(5) 0.022(2) -0.003(4) 0.13(2) Uani 0.46(6) 1 d P
F3' F 0.051(3) 0.0493(16) 0.114(8) 0.18(3) Uani 0.46(6) 1 d P

loop_
_atom_site_aniso_label
_atom_site_aniso_U_11
_atom_site_aniso_U_22
_atom_site_aniso_U_33
_atom_site_aniso_U_23
_atom_site_aniso_U_13
_atom_site_aniso_U_12
Os 0.03700(18) 0.03533(18) 0.02982(16) -0.00081(14) 0.00126(11) -0.00204(15)
P1 0.0338(11) 0.0378(12) 0.0352(10) -0.0004(8) -0.0007(8) -0.0010(9)
P2 0.0433(12) 0.0384(12) 0.0381(11) -0.0058(9) 0.0002(9) 0.0058(10)
O1 0.075(5) 0.059(5) 0.168(8) -0.033(5) 0.019(5) -0.027(4)
N1 0.040(4) 0.039(4) 0.032(3) -0.003(3) -0.005(3) 0.001(3)
N2 0.030(3) 0.040(4) 0.026(3) 0.000(3) -0.007(2) -0.005(3)
N3 0.042(4) 0.045(4) 0.038(3) -0.004(3) -0.003(3) 0.002(3)
N4 0.051(4) 0.036(4) 0.047(4) 0.003(3) -0.004(3) -0.008(3)
C1 0.056(6) 0.046(6) 0.082(7) -0.011(5) 0.008(5) 0.003(5)
C2 0.051(5) 0.052(5) 0.038(4) -0.007(4) -0.006(4) 0.001(4)
C3 0.065(7) 0.081(8) 0.035(5) -0.005(5) -0.022(4) 0.016(6)
C4 0.081(7) 0.066(7) 0.039(5) 0.006(4) -0.010(5) 0.010(6)
C5 0.070(6) 0.041(5) 0.038(4) 0.003(4) -0.003(4) 0.003(4)
C6 0.043(5) 0.040(5) 0.028(4) -0.002(3) 0.004(3) 0.005(4)
C7 0.037(4) 0.033(4) 0.036(4) 0.002(3) 0.001(3) -0.002(4)
C8 0.043(5) 0.040(5) 0.050(5) -0.002(4) 0.001(4) -0.002(4)
C9 0.065(7) 0.055(7) 0.072(7) -0.009(6) -0.011(6) -0.008(6)
C10 0.051(5) 0.042(5) 0.055(5) -0.010(4) 0.002(4) 0.000(4)
C11 0.047(5) 0.042(5) 0.047(5) -0.004(4) 0.003(4) 0.011(4)
C12 0.054(6) 0.057(6) 0.075(6) 0.014(5) -0.006(5) 0.005(5)
C13 0.071(8) 0.082(9) 0.103(9) 0.033(7) -0.021(7) 0.012(7)
C14 0.079(9) 0.127(13) 0.089(9) 0.035(9) -0.012(7) 0.041(9)
C15 0.050(7) 0.120(12) 0.089(8) 0.002(8) -0.022(6) -0.001(7)
C16 0.054(6) 0.061(7) 0.068(6) 0.002(5) -0.008(5) -0.005(5)
C17 0.049(5) 0.041(5) 0.039(4) -0.005(4) 0.007(4) -0.001(4)
C18 0.038(5) 0.075(7) 0.046(5) -0.001(4) 0.000(4) 0.005(5)
C19 0.046(6) 0.097(9) 0.062(6) -0.016(6) 0.014(5) -0.002(6)
C20 0.091(9) 0.082(8) 0.057(6) -0.008(6) 0.022(6) -0.034(7)
C21 0.116(10) 0.052(6) 0.062(6) 0.002(5) 0.029(6) -0.012(6)
C22 0.072(6) 0.047(6) 0.052(5) 0.003(4) 0.010(5) -0.002(5)
C23 0.083(7) 0.039(5) 0.077(7) -0.016(5) 0.007(5) -0.002(5)
C24 0.050(5) 0.046(5) 0.048(5) 0.010(4) -0.001(4) 0.005(4)
C25 0.059(6) 0.043(5) 0.055(5) 0.007(4) 0.000(4) 0.005(4)
C26 0.063(7) 0.076(8) 0.070(7) 0.014(6) -0.021(5) -0.005(6)
C27 0.048(6) 0.068(7) 0.106(9) 0.027(6) -0.024(6) 0.006(5)
C28 0.071(8) 0.085(9) 0.107(9) 0.015(7) 0.000(7) 0.039(7)
C29 0.074(7) 0.077(7) 0.062(6) 0.000(5) 0.006(5) 0.032(6)
C30 0.040(5) 0.057(6) 0.035(4) -0.008(4) 0.005(3) 0.014(4)
C31 0.041(5) 0.067(6) 0.040(5) 0.000(4) -0.003(4) -0.001(5)
C32 0.057(6) 0.081(8) 0.061(6) 0.015(5) 0.020(5) -0.001(5)
C33 0.085(9) 0.120(11) 0.047(6) 0.027(6) 0.023(6) 0.021(8)
C34 0.092(9) 0.135(12) 0.037(5) -0.003(7) -0.003(5) 0.014(9)
C35 0.076(7) 0.088(8) 0.041(5) -0.012(5) -0.002(5) -0.007(6)
F1 0.073(14) 0.12(3) 0.25(5) -0.13(3) -0.03(2) 0.014(18)
F2 0.16(3) 0.053(13) 0.15(3) -0.010(13) -0.11(2) -0.011(14)
F3 0.079(19) 0.18(4) 0.105(14) 0.01(2) -0.013(14) -0.09(2)
F1' 0.18(5) 0.063(19) 0.22(6) 0.03(2) -0.12(4) -0.08(3)
F2' 0.16(4) 0.16(4) 0.077(16) -0.07(2) 0.011(16) -0.07(3)
F3' 0.061(14) 0.22(5) 0.25(5) -0.15(4) -0.09(2) 0.069(19)

loop_
_atom_type_symbol
_atom_type_description
_atom_type_scat_dispersion_real
_atom_type_scat_dispersion_imag
_atom_type_scat_source
C C 0.0033 0.0016 'International Tables Vol C Tables 4.2.6.8 and 6.1.1.4'
H H 0.0000 0.0000 'International Tables Vol C Tables 4.2.6.8 and 6.1.1.4'
N N 0.0061 0.0033 'International Tables Vol C Tables 4.2.6.8 and 6.1.1.4'
O O 0.0106 0.0060 'International Tables Vol C Tables 4.2.6.8 and 6.1.1.4'
F F 0.0171 0.0103 'International Tables Vol C Tables 4.2.6.8 and 6.1.1.4'
P P 0.1023 0.0942 'International Tables Vol C Tables 4.2.6.8 and 6.1.1.4'
Os Os -1.2165 7.6030 'International Tables Vol C Tables 4.2.6.8 and 6.1.1.4'

loop_
_geom_angle_atom_site_label_1
_geom_angle_atom_site_label_2
_geom_angle_atom_site_label_3
_geom_angle
H1A Os C1 91(3)
H1A Os N2 93(3)
C1 Os N2 176.1(3)
H1A Os N1 168(3)
C1 Os N1 101.2(4)
N2 Os N1 74.9(2)
H1A Os P1 89(3)
C1 Os P1 90.1(3)
N2 Os P1 89.31(16)
N1 Os P1 89.56(16)
H1A Os P2 89(3)
C1 Os P2 91.6(3)
N2 Os P2 89.05(17)
N1 Os P2 91.82(16)
P1 Os P2 177.52(7)
C11 P1 C10 104.6(4)
C11 P1 C17 103.1(4)
C10 P1 C17 102.3(4)
C11 P1 Os 111.5(2)
C10 P1 Os 114.6(3)
C17 P1 Os 119.1(3)
C24 P2 C23 103.4(4)
C24 P2 C30 101.7(4)
C23 P2 C30 104.6(4)
C24 P2 Os 118.6(3)
C23 P2 Os 114.9(3)
C30 P2 Os 112.0(3)
C6 N1 C2 117.2(7)
C6 N1 Os 116.4(5)
C2 N1 Os 126.4(5)
C7 N2 N3 107.9(6)
C7 N2 Os 116.9(5)
N3 N2 Os 135.1(5)
C8 N3 N2 102.5(6)
C7 N4 C8 100.0(6)
O1 C1 Os 178.8(10)
N1 C2 C3 122.2(8)
C2 C3 C4 120.0(8)
C3 C4 C5 119.9(9)
C4 C5 C6 117.6(8)
N1 C6 C5 123.1(7)
N1 C6 C7 114.2(6)
C5 C6 C7 122.6(7)
N2 C7 N4 113.3(6)
N2 C7 C6 117.6(7)
N4 C7 C6 129.0(7)
N3 C8 N4 116.2(7)
N3 C8 C9 121.7(8)
N4 C8 C9 122.0(8)
F3' C9 F1' 115(3)
F3' C9 F2' 105(3)
F1' C9 F2' 102(3)
F3' C9 F2 34(3)
F1' C9 F2 130(2)
F2' C9 F2 72(2)
F3' C9 F1 132(2)
F1' C9 F1 67(3)
F2' C9 F1 37(2)
F2 C9 F1 105(2)
F3' C9 F3 77(3)
F1' C9 F3 42(3)
F2' C9 F3 131(2)
F2 C9 F3 105(2)
F1 C9 F3 106(2)
F3' C9 C8 110.2(18)
F1' C9 C8 112.8(19)
F2' C9 C8 112.0(19)
F2 C9 C8 115.8(12)
F1 C9 C8 112.5(16)
F3 C9 C8 112.4(16)
C16 C11 C12 117.5(8)
C16 C11 P1 119.2(7)
C12 C11 P1 122.7(7)
C13 C12 C11 121.3(10)
C14 C13 C12 121.0(11)
C13 C14 C15 120.4(11)
C14 C15 C16 119.2(11)
C11 C16 C15 120.4(10)
C22 C17 C18 119.1(8)
C22 C17 P1 122.1(6)
C18 C17 P1 118.7(7)
C19 C18 C17 120.5(9)
C20 C19 C18 119.5(9)
C21 C20 C19 120.1(10)
C20 C21 C22 121.3(10)
C17 C22 C21 119.5(9)
C25 C24 C29 117.5(8)
C25 C24 P2 122.3(7)
C29 C24 P2 120.3(7)
C24 C25 C26 121.4(9)
C27 C26 C25 119.5(10)
C26 C27 C28 121.3(10)
C27 C28 C29 119.4(10)
C28 C29 C24 120.8(10)
C31 C30 C35 118.0(8)
C31 C30 P2 120.5(6)
C35 C30 P2 120.6(7)
C30 C31 C32 120.7(8)
C33 C32 C31 120.8(10)
C34 C33 C32 119.7(10)
C33 C34 C35 121.0(10)
C34 C35 C30 119.7(10)
F2' F1 C9 69(3)
F2' F1 F1' 120(5)
C9 F1 F1' 55.2(18)
F3' F2 C9 71(4)
F3' F2 F2' 123(5)
C9 F2 F2' 53.7(16)
F1' F3 C9 67(3)
F1' F3 F3' 112(5)
C9 F3 F3' 49.8(17)
F3 F1' C9 71(3)
F3 F1' F1 124(5)
C9 F1' F1 58(2)
F1 F2' C9 73(4)
F1 F2' F2 121(5)
C9 F2' F2 54.5(17)
F2 F3' C9 76(4)
F2 F3' F3 118(5)
C9 F3' F3 53(2)

loop_
_geom_bond_atom_site_label_1
_geom_bond_atom_site_label_2
_geom_bond_distance
Os H1A 1.41(7)
Os C1 1.824(10)
Os N2 2.127(6)
Os N1 2.190(6)
Os P1 2.351(2)
Os P2 2.352(2)
P1 C11 1.825(8)
P1 C10 1.825(8)
P1 C17 1.828(8)
P2 C24 1.814(9)
P2 C23 1.823(9)
P2 C30 1.839(8)
O1 C1 1.176(11)
N1 C6 1.329(9)
N1 C2 1.352(9)
N2 C7 1.326(9)
N2 N3 1.356(8)
N3 C8 1.333(10)
N4 C7 1.335(9)
N4 C8 1.345(10)
C2 C3 1.355(12)
C3 C4 1.355(13)
C4 C5 1.358(12)
C5 C6 1.397(10)
C6 C7 1.464(10)
C8 C9 1.503(12)
C9 F3' 1.25(3)
C9 F1' 1.26(3)
C9 F2' 1.26(3)
C9 F2 1.28(2)
C9 F1 1.30(3)
C9 F3 1.30(3)
C11 C16 1.391(12)
C11 C12 1.396(12)
C12 C13 1.354(13)
C13 C14 1.350(17)
C14 C15 1.377(16)
C15 C16 1.399(14)
C17 C22 1.365(11)
C17 C18 1.397(11)
C18 C19 1.378(12)
C19 C20 1.375(15)
C20 C21 1.346(14)
C21 C22 1.393(12)
C24 C25 1.376(11)
C24 C29 1.409(12)
C25 C26 1.386(12)
C26 C27 1.360(14)
C27 C28 1.362(16)
C28 C29 1.383(13)
C30 C31 1.367(12)
C30 C35 1.395(11)
C31 C32 1.374(12)
C32 C33 1.360(15)
C33 C34 1.338(16)
C34 C35 1.387(14)
F1 F2' 0.82(5)
F1 F1' 1.42(5)
F2 F3' 0.73(6)
F2 F2' 1.49(5)
F3 F1' 0.92(6)
F3 F3' 1.59(6)
